data_4516043
loop_
_publ_author_name
'Mishra, Vishwesh'
'Thirupathi, Natesan'

_publ_section_title
;
 Critical Role of Anions in Platinum(II) Precursors upon the Structural
 Motifs of Six-Membered Cycloplatinated
 <i>N</i>,<i>N</i>',<i>N</i>&#x2033;-Triarylguanidines.
;
_journal_issue 6
_journal_name_full 'ACS omega'
_journal_page_first 6075
_journal_page_last 6090
_journal_paper_doi 10.1021/acsomega.8b00782
_journal_volume 3
_journal_year 2018
_chemical_formula_moiety 'C47 H49 Cl N6 O2 Pt'
_chemical_formula_sum 'C47 H49 Cl N6 O2 Pt'
_chemical_formula_weight 960.46
_space_group_crystal_system triclinic
_space_group_IT_number 2
_space_group_name_Hall '-P 1'
_space_group_name_H-M_alt 'P -1'
_atom_sites_solution_hydrogens mixed
_audit_creation_method SHELXL-2017/1
_cell_angle_alpha 91.582(5)
_cell_angle_beta 102.850(5)
_cell_angle_gamma 102.152(5)
_cell_formula_units_Z 2
_cell_length_a 12.0242(7)
_cell_length_b 13.0156(7)
_cell_length_c 14.2406(10)
_cell_measurement_reflns_used 9783
_cell_measurement_temperature 298(2)
_cell_measurement_theta_max 29.2827
_cell_measurement_theta_min 2.9374
_cell_volume 2117.7(2)
_computing_cell_refinement
;
CrysAlisPro, Agilent Technologies,
Version 1.171.34.49 (release 20-01-2011 CrysAlis171 .NET)
(compiled Jan 20 2011,15:58:25)
;
_computing_data_collection
;
CrysAlisPro, Agilent Technologies,
Version 1.171.34.49 (release 20-01-2011 CrysAlis171 .NET)
(compiled Jan 20 2011,15:58:25)
;
_computing_data_reduction
;
CrysAlisPro, Agilent Technologies,
Version 1.171.34.49 (release 20-01-2011 CrysAlis171 .NET)
(compiled Jan 20 2011,15:58:25)
;
_computing_molecular_graphics Olex2
_computing_publication_material 'WINGX 2014'
_computing_structure_refinement 'SHELXL-2017/1 (Sheldrick, 2017)'
_computing_structure_solution 'SHELXS-2016 (Sheldrick, 2016)'
_diffrn_ambient_temperature 298(2)
_diffrn_detector_area_resol_mean 15.9853
_diffrn_measured_fraction_theta_full 0.998
_diffrn_measured_fraction_theta_max 0.999
_diffrn_measurement_device_type 'Xcalibur, Sapphire3'
_diffrn_measurement_method '\w scans'
_diffrn_radiation_type MoK\a
_diffrn_radiation_wavelength 0.71073
_diffrn_reflns_av_R_equivalents 0.0446
_diffrn_reflns_av_unetI/netI 0.0408
_diffrn_reflns_Laue_measured_fraction_full 0.998
_diffrn_reflns_Laue_measured_fraction_max 0.999
_diffrn_reflns_limit_h_max 15
_diffrn_reflns_limit_h_min -15
_diffrn_reflns_limit_k_max 16
_diffrn_reflns_limit_k_min -16
_diffrn_reflns_limit_l_max 17
_diffrn_reflns_limit_l_min -17
_diffrn_reflns_number 29508
_diffrn_reflns_point_group_measured_fraction_full 0.998
_diffrn_reflns_point_group_measured_fraction_max 0.999
_diffrn_reflns_theta_full 25.242
_diffrn_reflns_theta_max 26.371
_diffrn_reflns_theta_min 2.943
_diffrn_source 'Enhance (Mo) X-ray Source'
_exptl_absorpt_coefficient_mu 3.422
_exptl_absorpt_correction_T_max 1.00000
_exptl_absorpt_correction_T_min 0.77422
_exptl_absorpt_correction_type multi-scan
_exptl_absorpt_process_details
;
CrysAlisPro, Agilent Technologies,
Version 1.171.34.49 (release 20-01-2011 CrysAlis171 .NET)
(compiled Jan 20 2011,15:58:25)
Empirical absorption correction using spherical harmonics,
 implemented in SCALE3 ABSPACK scaling algorithm.
;
_exptl_crystal_colour Colorless
_exptl_crystal_density_diffrn 1.506
_exptl_crystal_density_method 'not measured'
_exptl_crystal_description Block
_exptl_crystal_F_000 968
_exptl_crystal_size_max 0.200
_exptl_crystal_size_mid 0.200
_exptl_crystal_size_min 0.200
_refine_diff_density_max 1.033
_refine_diff_density_min -0.537
_refine_diff_density_rms 0.082
_refine_ls_extinction_method none
_refine_ls_goodness_of_fit_ref 1.059
_refine_ls_hydrogen_treatment mixed
_refine_ls_matrix_type full
_refine_ls_number_parameters 526
_refine_ls_number_reflns 8645
_refine_ls_number_restraints 30
_refine_ls_restrained_S_all 1.058
_refine_ls_R_factor_all 0.0414
_refine_ls_R_factor_gt 0.0342
_refine_ls_shift/su_max 0.003
_refine_ls_shift/su_mean 0.000
_refine_ls_structure_factor_coef Fsqd
_refine_ls_weighting_details 'w=1/[\s^2^(Fo^2^)+(0.0410P)^2^+0.4461P] where P=(Fo^2^+2Fc^2^)/3'
_refine_ls_weighting_scheme calc
_refine_ls_wR_factor_gt 0.0792
_refine_ls_wR_factor_ref 0.0826
_reflns_Friedel_coverage 0.000
_reflns_number_gt 7704
_reflns_number_total 8645
_reflns_threshold_expression 'I > 2\s(I)'
_cod_data_source_file ao8b00782_si_002.cif
_cod_data_source_block Complex-1
_cod_database_code 4516043
_shelx_shelxl_version_number 2017/1
_shelx_space_group_comment
;
The symmetry employed for this shelxl refinement is uniquely defined
by the following loop, which should always be used as a source of
symmetry information in preference to the above space-group names.
They are only intended as comments.
;
_shelx_estimated_absorpt_t_min 0.548
_shelx_estimated_absorpt_t_max 0.548

loop_
_space_group_symop_operation_xyz
'x, y, z'
'-x, -y, -z'

loop_
_atom_site_label
_atom_site_type_symbol
_atom_site_fract_x
_atom_site_fract_y
_atom_site_fract_z
_atom_site_U_iso_or_equiv
_atom_site_adp_type
_atom_site_occupancy
_atom_site_site_symmetry_order
_atom_site_calc_flag
_atom_site_refinement_flags_posn
_atom_site_refinement_flags_adp
Pt1 Pt 0.35633(2) 0.11847(2) 0.84345(2) 0.04492(7) Uani 1 1 d . .
O1 O 0.3842(3) 0.0007(2) 0.7522(2) 0.0556(7) Uani 1 1 d . .
O2 O 0.2286(4) 0.0070(3) 0.6340(3) 0.0821(10) Uani 1 1 d . .
Cl1 Cl 0.0055(8) 0.4346(11) 1.0727(7) 0.440(7) Uani 1 1 d . .
N3 N 0.2819(4) 0.1151(3) 1.0502(3) 0.0630(10) Uani 1 1 d . .
H3 H 0.267503 0.115018 1.106761 0.076 Uiso 1 1 calc R U
N2 N 0.2487(4) -0.0614(3) 1.0658(3) 0.0647(10) Uani 1 1 d . .
H2 H 0.242900 -0.124338 1.042228 0.078 Uiso 1 1 calc R U
N1 N 0.3009(3) 0.0057(2) 0.9273(2) 0.0504(8) Uani 1 1 d . .
N6 N 0.2355(3) 0.2249(3) 0.6638(2) 0.0577(9) Uani 1 1 d . .
H6 H 0.214375 0.157623 0.664479 0.069 Uiso 1 1 calc R U
N5 N 0.3958(3) 0.3591(3) 0.6544(3) 0.0584(9) Uani 1 1 d . .
H5 H 0.458150 0.398213 0.690623 0.070 Uiso 1 1 calc R U
N4 N 0.4182(3) 0.2218(3) 0.7526(2) 0.0490(8) Uani 1 1 d . .
C1 C 0.2781(4) 0.0194(3) 1.0119(3) 0.0499(9) Uani 1 1 d . .
C16 C 0.3048(4) 0.2160(3) 1.0164(3) 0.0545(10) Uani 1 1 d . .
C17 C 0.3386(4) 0.2337(3) 0.9307(3) 0.0474(9) Uani 1 1 d . .
C18 C 0.3639(5) 0.3407(3) 0.9120(3) 0.0667(13) Uani 1 1 d . .
H18 H 0.389503 0.357547 0.856174 0.080 Uiso 1 1 calc R U
C19 C 0.3534(6) 0.4202(4) 0.9695(4) 0.0851(17) Uani 1 1 d . .
H19 H 0.371016 0.489457 0.953008 0.102 Uiso 1 1 calc R U
C20 C 0.3167(6) 0.3982(4) 1.0522(5) 0.095(2) Uani 1 1 d . .
H20 H 0.306785 0.452431 1.091363 0.114 Uiso 1 1 calc R U
C21 C 0.2943(6) 0.2966(4) 1.0779(4) 0.0821(16) Uani 1 1 d D .
C22 C 0.2577(10) 0.2739(6) 1.1705(6) 0.137(4) Uani 1 1 d D .
C9 C 0.2267(5) -0.0486(4) 1.1601(3) 0.0639(12) Uani 1 1 d . .
C10 C 0.3198(5) -0.0030(4) 1.2355(4) 0.0745(14) Uani 1 1 d . .
H10 H 0.394969 0.017017 1.225496 0.089 Uiso 1 1 calc R U
C11 C 0.2991(7) 0.0123(5) 1.3266(4) 0.100(2) Uani 1 1 d . .
H11 H 0.359822 0.044615 1.378280 0.120 Uiso 1 1 calc R U
C12 C 0.1895(8) -0.0205(6) 1.3386(5) 0.105(2) Uani 1 1 d . .
H12 H 0.175945 -0.010722 1.399743 0.126 Uiso 1 1 calc R U
C13 C 0.0994(7) -0.0663(6) 1.2665(5) 0.096(2) Uani 1 1 d . .
H13 H 0.025205 -0.088853 1.277931 0.115 Uiso 1 1 calc R U
C14 C 0.1170(5) -0.0804(5) 1.1735(4) 0.0779(15) Uani 1 1 d . .
C15 C 0.0187(6) -0.1302(6) 1.0936(5) 0.113(2) Uani 1 1 d . .
H15A H -0.051628 -0.147236 1.116698 0.169 Uiso 1 1 calc R U
H15B H 0.009396 -0.082547 1.043639 0.169 Uiso 1 1 calc R U
H15C H 0.033961 -0.193558 1.068060 0.169 Uiso 1 1 calc R U
C2 C 0.2893(4) -0.1041(3) 0.8932(3) 0.0586(11) Uani 1 1 d . U
C3 C 0.3878(5) -0.1500(4) 0.9210(3) 0.0657(12) Uani 1 1 d . U
H3A H 0.457860 -0.112247 0.960279 0.079 Uiso 1 1 calc R U
C4 C 0.3747(6) -0.2526(4) 0.8872(4) 0.0847(16) Uani 1 1 d . U
H4 H 0.436635 -0.286003 0.904413 0.102 Uiso 1 1 calc R U
C5 C 0.2706(6) -0.3066(5) 0.8281(5) 0.0972(19) Uani 1 1 d . .
H5A H 0.263967 -0.376032 0.805908 0.117 Uiso 1 1 calc R U
C6 C 0.1793(6) -0.2626(4) 0.8018(5) 0.0905(17) Uani 1 1 d . .
H6A H 0.110389 -0.301028 0.761469 0.109 Uiso 1 1 calc R U
C7 C 0.1871(5) -0.1564(4) 0.8355(4) 0.0722(13) Uani 1 1 d . .
C8 C 0.0886(5) -0.1081(5) 0.8065(4) 0.0870(16) Uani 1 1 d . .
H8A H 0.024605 -0.157999 0.765719 0.130 Uiso 1 1 calc R U
H8B H 0.065412 -0.086154 0.862728 0.130 Uiso 1 1 calc R U
H8C H 0.110302 -0.047836 0.771612 0.130 Uiso 1 1 calc R U
C23 C 0.3504(4) 0.2672(3) 0.6900(3) 0.0501(10) Uani 1 1 d . .
C38 C 0.1446(4) 0.2803(4) 0.6350(4) 0.0623(12) Uani 1 1 d . .
C39 C 0.1513(5) 0.3756(5) 0.6842(5) 0.0926(18) Uani 1 1 d . .
H39 H 0.214236 0.401201 0.736369 0.111 Uiso 1 1 calc R U
C40 C 0.0690(8) 0.4322(6) 0.6586(7) 0.126(3) Uani 1 1 d . .
H40 H 0.074986 0.496293 0.691940 0.152 Uiso 1 1 calc R U
C41 C -0.0218(7) 0.3939(7) 0.5838(7) 0.120(3) Uani 1 1 d . .
H41 H -0.077822 0.433809 0.566280 0.144 Uiso 1 1 calc R U
C42 C -0.0371(5) 0.3017(6) 0.5325(6) 0.107(2) Uani 1 1 d . .
H42 H -0.101363 0.278370 0.481004 0.128 Uiso 1 1 calc R U
C43 C 0.0511(5) 0.2397(5) 0.5608(5) 0.0858(16) Uani 1 1 d . .
C44 C 0.0386(6) 0.1411(6) 0.5083(5) 0.111(2) Uani 1 1 d . .
H44A H -0.032974 0.126760 0.459203 0.167 Uiso 1 1 calc R U
H44B H 0.103488 0.144400 0.478629 0.167 Uiso 1 1 calc R U
H44C H 0.036983 0.085950 0.551667 0.167 Uiso 1 1 calc R U
C31 C 0.3519(4) 0.3974(4) 0.5645(4) 0.0631(12) Uani 1 1 d . .
C32 C 0.2926(5) 0.3298(5) 0.4855(4) 0.0831(16) Uani 1 1 d . .
H32 H 0.282596 0.257380 0.489578 0.100 Uiso 1 1 calc R U
C33 C 0.2478(6) 0.3693(7) 0.4002(4) 0.112(3) Uani 1 1 d . .
H33 H 0.203964 0.323315 0.347502 0.134 Uiso 1 1 calc R U
C34 C 0.2672(8) 0.4749(9) 0.3923(7) 0.129(4) Uani 1 1 d . .
H34 H 0.237624 0.501566 0.334379 0.155 Uiso 1 1 calc R U
C35 C 0.3288(7) 0.5395(7) 0.4681(7) 0.111(3) Uani 1 1 d . .
H35 H 0.343790 0.611545 0.461016 0.133 Uiso 1 1 calc R U
C36 C 0.3725(5) 0.5053(5) 0.5582(5) 0.0824(18) Uani 1 1 d . .
C37 C 0.4371(7) 0.5792(5) 0.6424(6) 0.118(3) Uani 1 1 d . .
H37A H 0.442749 0.650269 0.624409 0.178 Uiso 1 1 calc R U
H37B H 0.396304 0.568688 0.693431 0.178 Uiso 1 1 calc R U
H37C H 0.514177 0.566607 0.664355 0.178 Uiso 1 1 calc R U
C24 C 0.5415(4) 0.2495(3) 0.7615(3) 0.0550(11) Uani 1 1 d . .
C25 C 0.6126(5) 0.2924(4) 0.8498(4) 0.0701(14) Uani 1 1 d . .
H25 H 0.580159 0.302584 0.901899 0.084 Uiso 1 1 calc R U
C26 C 0.7346(5) 0.3205(4) 0.8602(5) 0.0896(18) Uani 1 1 d . .
H26 H 0.782788 0.350612 0.919191 0.107 Uiso 1 1 calc R U
C27 C 0.7826(6) 0.3042(5) 0.7848(6) 0.098(2) Uani 1 1 d . .
H27 H 0.863165 0.323917 0.791947 0.117 Uiso 1 1 calc R U
C28 C 0.7125(6) 0.2590(5) 0.6992(6) 0.092(2) Uani 1 1 d . .
H28 H 0.746561 0.247171 0.648528 0.110 Uiso 1 1 calc R U
C29 C 0.5903(5) 0.2294(4) 0.6844(4) 0.0686(14) Uani 1 1 d . .
C30 C 0.5177(6) 0.1755(5) 0.5903(4) 0.0927(19) Uani 1 1 d . .
H30A H 0.567351 0.169206 0.547149 0.139 Uiso 1 1 calc R U
H30B H 0.476887 0.106521 0.600614 0.139 Uiso 1 1 calc R U
H30C H 0.462155 0.215902 0.562581 0.139 Uiso 1 1 calc R U
C45 C 0.3130(5) -0.0293(4) 0.6704(3) 0.0632(12) Uani 1 1 d . .
C46 C 0.3405(6) -0.1192(5) 0.6170(4) 0.0936(18) Uani 1 1 d . .
H46A H 0.408605 -0.138422 0.654863 0.140 Uiso 1 1 calc R U
H46B H 0.275290 -0.178674 0.606093 0.140 Uiso 1 1 calc R U
H46C H 0.354998 -0.097615 0.556106 0.140 Uiso 1 1 calc R U
C47 C -0.0687(17) 0.545(2) 1.047(3) 0.330(17) Uani 1 1 d . .
H22B H 0.175(3) 0.229(4) 1.159(3) 0.14(3) Uiso 1 1 d D .
H22C H 0.259(5) 0.344(3) 1.208(3) 0.16(3) Uiso 1 1 d D .
H22A H 0.313(4) 0.237(4) 1.215(3) 0.12(3) Uiso 1 1 d D .

loop_
_atom_site_aniso_label
_atom_site_aniso_U_11
_atom_site_aniso_U_22
_atom_site_aniso_U_33
_atom_site_aniso_U_23
_atom_site_aniso_U_13
_atom_site_aniso_U_12
Pt1 0.06096(12) 0.03578(9) 0.04083(9) 0.00672(6) 0.01677(7) 0.01124(7)
O1 0.078(2) 0.0457(16) 0.0502(16) 0.0035(13) 0.0247(15) 0.0196(15)
O2 0.097(3) 0.065(2) 0.074(2) -0.0064(18) -0.003(2) 0.021(2)
Cl1 0.270(8) 0.588(18) 0.370(10) 0.137(10) 0.040(7) -0.082(10)
N3 0.104(3) 0.046(2) 0.050(2) 0.0067(16) 0.038(2) 0.021(2)
N2 0.104(3) 0.0439(19) 0.061(2) 0.0174(17) 0.046(2) 0.020(2)
N1 0.075(2) 0.0345(17) 0.0449(18) 0.0069(14) 0.0223(17) 0.0098(16)
N6 0.067(2) 0.049(2) 0.056(2) 0.0122(16) 0.0124(18) 0.0097(18)
N5 0.062(2) 0.051(2) 0.066(2) 0.0218(18) 0.0185(19) 0.0145(17)
N4 0.061(2) 0.0456(18) 0.0474(18) 0.0173(15) 0.0209(16) 0.0168(16)
C1 0.064(3) 0.045(2) 0.046(2) 0.0109(18) 0.019(2) 0.0169(19)
C16 0.071(3) 0.042(2) 0.053(2) 0.0030(18) 0.021(2) 0.011(2)
C17 0.054(2) 0.038(2) 0.049(2) 0.0026(17) 0.0117(19) 0.0096(18)
C18 0.101(4) 0.040(2) 0.065(3) 0.006(2) 0.031(3) 0.016(2)
C19 0.137(5) 0.042(3) 0.085(4) 0.004(2) 0.041(4) 0.023(3)
C20 0.153(6) 0.045(3) 0.101(4) -0.005(3) 0.061(4) 0.024(3)
C21 0.125(5) 0.054(3) 0.079(3) -0.003(3) 0.048(3) 0.023(3)
C22 0.263(12) 0.076(4) 0.108(6) -0.005(4) 0.112(7) 0.045(7)
C9 0.086(4) 0.056(3) 0.063(3) 0.024(2) 0.032(3) 0.028(3)
C10 0.098(4) 0.078(3) 0.061(3) 0.019(3) 0.028(3) 0.038(3)
C11 0.143(6) 0.113(5) 0.062(3) 0.018(3) 0.029(4) 0.058(5)
C12 0.140(7) 0.125(6) 0.092(5) 0.038(4) 0.066(5) 0.076(5)
C13 0.113(5) 0.115(5) 0.095(4) 0.048(4) 0.059(4) 0.061(4)
C14 0.084(4) 0.082(4) 0.085(4) 0.034(3) 0.032(3) 0.041(3)
C15 0.094(5) 0.121(6) 0.130(6) 0.041(5) 0.029(5) 0.033(4)
C2 0.082(3) 0.047(2) 0.048(2) 0.0035(19) 0.026(2) 0.005(2)
C3 0.087(3) 0.055(3) 0.067(3) 0.016(2) 0.026(3) 0.032(3)
C4 0.100(5) 0.067(3) 0.095(4) 0.010(3) 0.024(4) 0.036(3)
C5 0.113(5) 0.063(4) 0.110(5) -0.009(3) 0.022(4) 0.014(4)
C6 0.115(5) 0.059(3) 0.100(4) -0.004(3) 0.035(4) 0.014(3)
C7 0.073(3) 0.070(3) 0.075(3) 0.015(3) 0.020(3) 0.015(3)
C8 0.066(3) 0.092(4) 0.096(4) 0.001(3) 0.011(3) 0.011(3)
C23 0.063(3) 0.045(2) 0.048(2) 0.0097(18) 0.023(2) 0.013(2)
C38 0.055(3) 0.071(3) 0.065(3) 0.022(2) 0.019(2) 0.013(2)
C39 0.089(4) 0.084(4) 0.121(5) 0.013(4) 0.040(4) 0.039(4)
C40 0.103(6) 0.097(5) 0.193(9) 0.000(6) 0.049(6) 0.039(5)
C41 0.093(6) 0.106(6) 0.175(8) 0.010(6) 0.049(6) 0.034(5)
C42 0.062(4) 0.126(6) 0.130(6) 0.039(5) 0.018(4) 0.017(4)
C43 0.078(4) 0.081(4) 0.102(4) 0.022(3) 0.034(4) 0.011(3)
C44 0.088(5) 0.118(6) 0.116(5) 0.017(5) 0.008(4) 0.009(4)
C31 0.063(3) 0.070(3) 0.074(3) 0.038(3) 0.032(3) 0.032(2)
C32 0.099(4) 0.100(4) 0.066(3) 0.034(3) 0.038(3) 0.033(4)
C33 0.119(6) 0.173(8) 0.066(4) 0.042(4) 0.040(4) 0.058(5)
C34 0.137(8) 0.185(10) 0.113(6) 0.095(7) 0.062(6) 0.095(7)
C35 0.118(6) 0.114(6) 0.143(7) 0.089(6) 0.069(5) 0.068(5)
C36 0.079(4) 0.076(4) 0.121(5) 0.055(4) 0.054(4) 0.043(3)
C37 0.128(6) 0.065(4) 0.182(8) 0.036(5) 0.064(6) 0.032(4)
C24 0.064(3) 0.047(2) 0.063(3) 0.022(2) 0.021(2) 0.022(2)
C25 0.072(3) 0.053(3) 0.087(4) 0.022(3) 0.016(3) 0.016(2)
C26 0.069(4) 0.067(3) 0.119(5) 0.026(3) -0.006(4) 0.010(3)
C27 0.066(4) 0.081(4) 0.157(7) 0.055(4) 0.032(5) 0.030(3)
C28 0.090(4) 0.089(4) 0.129(5) 0.065(4) 0.061(4) 0.047(4)
C29 0.078(3) 0.068(3) 0.078(3) 0.039(3) 0.036(3) 0.034(3)
C30 0.117(5) 0.110(5) 0.076(4) 0.028(3) 0.050(4) 0.050(4)
C45 0.091(4) 0.049(3) 0.050(3) 0.000(2) 0.025(3) 0.009(2)
C46 0.121(5) 0.081(4) 0.081(4) -0.021(3) 0.032(4) 0.022(4)
C47 0.214(19) 0.29(2) 0.43(4) -0.06(2) -0.06(2) 0.095(18)

loop_
_atom_type_symbol
_atom_type_description
_atom_type_scat_dispersion_real
_atom_type_scat_dispersion_imag
_atom_type_scat_source
C C 0.0033 0.0016 'International Tables Vol C Tables 4.2.6.8 and 6.1.1.4'
H H 0.0000 0.0000 'International Tables Vol C Tables 4.2.6.8 and 6.1.1.4'
N N 0.0061 0.0033 'International Tables Vol C Tables 4.2.6.8 and 6.1.1.4'
O O 0.0106 0.0060 'International Tables Vol C Tables 4.2.6.8 and 6.1.1.4'
Pt Pt -1.7033 8.3905 'International Tables Vol C Tables 4.2.6.8 and 6.1.1.4'
Cl Cl 0.1484 0.1585 'International Tables Vol C Tables 4.2.6.8 and 6.1.1.4'

loop_
_geom_angle_atom_site_label_1
_geom_angle_atom_site_label_2
_geom_angle_atom_site_label_3
_geom_angle
_geom_angle_site_symmetry_3
C17 Pt1 N1 92.70(15) .
C17 Pt1 N4 92.58(15) .
N1 Pt1 N4 174.52(12) .
C17 Pt1 O1 177.04(14) .
N1 Pt1 O1 88.94(12) .
N4 Pt1 O1 85.73(12) .
C45 O1 Pt1 120.2(3) .
C47 Cl1 C47 90.8(12) 2_567
C1 N3 C16 132.6(4) .
C1 N3 H3 113.7 .
C16 N3 H3 113.7 .
C1 N2 C9 124.1(4) .
C1 N2 H2 117.9 .
C9 N2 H2 117.9 .
C1 N1 C2 115.4(3) .
C1 N1 Pt1 127.2(3) .
C2 N1 Pt1 117.4(2) .
C23 N6 C38 126.5(4) .
C23 N6 H6 116.8 .
C38 N6 H6 116.8 .
C23 N5 C31 127.4(4) .
C23 N5 H5 116.3 .
C31 N5 H5 116.3 .
C23 N4 C24 119.0(3) .
C23 N4 Pt1 122.9(3) .
C24 N4 Pt1 118.0(2) .
N1 C1 N3 121.6(4) .
N1 C1 N2 122.8(4) .
N3 C1 N2 115.6(4) .
C17 C16 C21 123.0(4) .
C17 C16 N3 122.5(4) .
C21 C16 N3 114.5(4) .
C16 C17 C18 114.0(4) .
C16 C17 Pt1 123.1(3) .
C18 C17 Pt1 122.9(3) .
C19 C18 C17 124.4(5) .
C19 C18 H18 117.8 .
C17 C18 H18 117.8 .
C18 C19 C20 119.3(5) .
C18 C19 H19 120.4 .
C20 C19 H19 120.4 .
C19 C20 C21 120.2(5) .
C19 C20 H20 119.9 .
C21 C20 H20 119.9 .
C20 C21 C16 119.1(5) .
C20 C21 C22 119.7(5) .
C16 C21 C22 121.2(5) .
C21 C22 H22B 112(3) .
C21 C22 H22C 110(3) .
H22B C22 H22C 107(3) .
C21 C22 H22A 112(3) .
H22B C22 H22A 109(3) .
H22C C22 H22A 107(3) .
C14 C9 C10 121.6(5) .
C14 C9 N2 120.2(5) .
C10 C9 N2 118.2(5) .
C9 C10 C11 118.8(6) .
C9 C10 H10 120.6 .
C11 C10 H10 120.6 .
C12 C11 C10 118.7(7) .
C12 C11 H11 120.6 .
C10 C11 H11 120.6 .
C13 C12 C11 122.8(6) .
C13 C12 H12 118.6 .
C11 C12 H12 118.6 .
C12 C13 C14 119.7(6) .
C12 C13 H13 120.1 .
C14 C13 H13 120.1 .
C9 C14 C13 118.3(6) .
C9 C14 C15 121.4(5) .
C13 C14 C15 120.2(6) .
C14 C15 H15A 109.5 .
C14 C15 H15B 109.5 .
H15A C15 H15B 109.5 .
C14 C15 H15C 109.5 .
H15A C15 H15C 109.5 .
H15B C15 H15C 109.5 .
C7 C2 C3 123.0(4) .
C7 C2 N1 118.8(4) .
C3 C2 N1 118.2(4) .
C4 C3 C2 116.9(5) .
C4 C3 H3A 121.6 .
C2 C3 H3A 121.6 .
C3 C4 C5 120.6(6) .
C3 C4 H4 119.7 .
C5 C4 H4 119.7 .
C6 C5 C4 122.0(6) .
C6 C5 H5A 119.0 .
C4 C5 H5A 119.0 .
C5 C6 C7 120.0(6) .
C5 C6 H6A 120.0 .
C7 C6 H6A 120.0 .
C2 C7 C6 117.5(5) .
C2 C7 C8 122.3(5) .
C6 C7 C8 120.2(6) .
C7 C8 H8A 109.5 .
C7 C8 H8B 109.5 .
H8A C8 H8B 109.5 .
C7 C8 H8C 109.5 .
H8A C8 H8C 109.5 .
H8B C8 H8C 109.5 .
N4 C23 N6 119.4(4) .
N4 C23 N5 120.4(4) .
N6 C23 N5 120.2(4) .
C43 C38 C39 120.0(5) .
C43 C38 N6 120.6(5) .
C39 C38 N6 119.4(5) .
C40 C39 C38 121.7(7) .
C40 C39 H39 119.1 .
C38 C39 H39 119.1 .
C41 C40 C39 118.5(8) .
C41 C40 H40 120.7 .
C39 C40 H40 120.7 .
C40 C41 C42 124.2(8) .
C40 C41 H41 117.9 .
C42 C41 H41 117.9 .
C41 C42 C43 117.4(7) .
C41 C42 H42 121.3 .
C43 C42 H42 121.3 .
C38 C43 C44 122.5(6) .
C38 C43 C42 118.0(6) .
C44 C43 C42 119.4(7) .
C43 C44 H44A 109.5 .
C43 C44 H44B 109.5 .
H44A C44 H44B 109.5 .
C43 C44 H44C 109.5 .
H44A C44 H44C 109.5 .
H44B C44 H44C 109.5 .
C32 C31 C36 120.7(5) .
C32 C31 N5 121.2(4) .
C36 C31 N5 118.1(5) .
C31 C32 C33 119.8(6) .
C31 C32 H32 120.1 .
C33 C32 H32 120.1 .
C34 C33 C32 120.4(8) .
C34 C33 H33 119.8 .
C32 C33 H33 119.8 .
C35 C34 C33 119.2(7) .
C35 C34 H34 120.4 .
C33 C34 H34 120.4 .
C34 C35 C36 123.6(7) .
C34 C35 H35 118.2 .
C36 C35 H35 118.2 .
C31 C36 C35 116.2(7) .
C31 C36 C37 121.3(5) .
C35 C36 C37 122.5(6) .
C36 C37 H37A 109.5 .
C36 C37 H37B 109.5 .
H37A C37 H37B 109.5 .
C36 C37 H37C 109.5 .
H37A C37 H37C 109.5 .
H37B C37 H37C 109.5 .
C25 C24 C29 120.5(5) .
C25 C24 N4 118.3(4) .
C29 C24 N4 121.1(4) .
C24 C25 C26 119.3(6) .
C24 C25 H25 120.3 .
C26 C25 H25 120.3 .
C27 C26 C25 120.6(6) .
C27 C26 H26 119.7 .
C25 C26 H26 119.7 .
C28 C27 C26 119.7(6) .
C28 C27 H27 120.2 .
C26 C27 H27 120.2 .
C27 C28 C29 122.4(6) .
C27 C28 H28 118.8 .
C29 C28 H28 118.8 .
C24 C29 C28 117.5(6) .
C24 C29 C30 122.3(5) .
C28 C29 C30 120.2(5) .
C29 C30 H30A 109.5 .
C29 C30 H30B 109.5 .
H30A C30 H30B 109.5 .
C29 C30 H30C 109.5 .
H30A C30 H30C 109.5 .
H30B C30 H30C 109.5 .
O2 C45 O1 126.8(4) .
O2 C45 C46 119.6(5) .
O1 C45 C46 113.6(5) .
C45 C46 H46A 109.5 .
C45 C46 H46B 109.5 .
H46A C46 H46B 109.5 .
C45 C46 H46C 109.5 .
H46A C46 H46C 109.5 .
H46B C46 H46C 109.5 .
Cl1 C47 Cl1 89.2(12) 2_567

loop_
_geom_bond_atom_site_label_1
_geom_bond_atom_site_label_2
_geom_bond_distance
_geom_bond_site_symmetry_2
Pt1 C17 1.996(4) .
Pt1 N1 2.015(3) .
Pt1 N4 2.034(3) .
Pt1 O1 2.109(3) .
O1 C45 1.278(6) .
O2 C45 1.227(6) .
Cl1 C47 1.851(18) .
Cl1 C47 2.01(3) 2_567
N3 C1 1.333(5) .
N3 C16 1.406(5) .
N3 H3 0.8600 .
N2 C1 1.353(5) .
N2 C9 1.437(5) .
N2 H2 0.8600 .
N1 C1 1.309(5) .
N1 C2 1.466(5) .
N6 C23 1.338(5) .
N6 C38 1.425(6) .
N6 H6 0.8600 .
N5 C23 1.367(5) .
N5 C31 1.418(5) .
N5 H5 0.8600 .
N4 C23 1.312(5) .
N4 C24 1.426(6) .
C16 C17 1.381(6) .
C16 C21 1.391(6) .
C17 C18 1.407(6) .
C18 C19 1.347(6) .
C18 H18 0.9300 .
C19 C20 1.365(7) .
C19 H19 0.9300 .
C20 C21 1.370(7) .
C20 H20 0.9300 .
C21 C22 1.499(9) .
C22 H22B 1.01(4) .
C22 H22C 1.03(4) .
C22 H22A 1.02(4) .
C9 C14 1.353(7) .
C9 C10 1.382(7) .
C10 C11 1.392(7) .
C10 H10 0.9300 .
C11 C12 1.348(9) .
C11 H11 0.9300 .
C12 C13 1.336(9) .
C12 H12 0.9300 .
C13 C14 1.400(8) .
C13 H13 0.9300 .
C14 C15 1.467(9) .
C15 H15A 0.9600 .
C15 H15B 0.9600 .
C15 H15C 0.9600 .
C2 C7 1.348(7) .
C2 C3 1.420(6) .
C3 C4 1.372(7) .
C3 H3A 0.9300 .
C4 C5 1.378(8) .
C4 H4 0.9300 .
C5 C6 1.329(8) .
C5 H5A 0.9300 .
C6 C7 1.428(7) .
C6 H6A 0.9300 .
C7 C8 1.441(7) .
C8 H8A 0.9600 .
C8 H8B 0.9600 .
C8 H8C 0.9600 .
C38 C43 1.361(8) .
C38 C39 1.387(7) .
C39 C40 1.348(8) .
C39 H39 0.9300 .
C40 C41 1.341(11) .
C40 H40 0.9300 .
C41 C42 1.344(10) .
C41 H41 0.9300 .
C42 C43 1.458(9) .
C42 H42 0.9300 .
C43 C44 1.430(9) .
C44 H44A 0.9600 .
C44 H44B 0.9600 .
C44 H44C 0.9600 .
C31 C32 1.368(8) .
C31 C36 1.383(7) .
C32 C33 1.375(8) .
C32 H32 0.9300 .
C33 C34 1.357(11) .
C33 H33 0.9300 .
C34 C35 1.324(12) .
C34 H34 0.9300 .
C35 C36 1.396(9) .
C35 H35 0.9300 .
C36 C37 1.474(10) .
C37 H37A 0.9600 .
C37 H37B 0.9600 .
C37 H37C 0.9600 .
C24 C25 1.380(7) .
C24 C29 1.398(6) .
C25 C26 1.409(8) .
C25 H25 0.9300 .
C26 C27 1.358(9) .
C26 H26 0.9300 .
C27 C28 1.356(9) .
C27 H27 0.9300 .
C28 C29 1.404(8) .
C28 H28 0.9300 .
C29 C30 1.489(8) .
C30 H30A 0.9600 .
C30 H30B 0.9600 .
C30 H30C 0.9600 .
C45 C46 1.510(7) .
C46 H46A 0.9600 .
C46 H46B 0.9600 .
C46 H46C 0.9600 .

loop_
_geom_hbond_atom_site_label_D
_geom_hbond_atom_site_label_H
_geom_hbond_atom_site_label_A
_geom_hbond_distance_DH
_geom_hbond_distance_HA
_geom_hbond_distance_DA
_geom_hbond_angle_DHA
_geom_hbond_publ_flag
N6 H6 O2 0.86 2.05 2.838(5) 152.5 yes

loop_
_geom_torsion_atom_site_label_1
_geom_torsion_atom_site_label_2
_geom_torsion_atom_site_label_3
_geom_torsion_atom_site_label_4
_geom_torsion
_geom_torsion_site_symmetry_1
_geom_torsion_site_symmetry_4
C2 N1 C1 N3 -178.0(4) . .
Pt1 N1 C1 N3 5.0(6) . .
C2 N1 C1 N2 1.6(6) . .
Pt1 N1 C1 N2 -175.4(3) . .
C16 N3 C1 N1 1.8(8) . .
C16 N3 C1 N2 -177.8(5) . .
C9 N2 C1 N1 178.1(4) . .
C9 N2 C1 N3 -2.3(7) . .
C1 N3 C16 C17 -5.1(8) . .
C1 N3 C16 C21 176.9(5) . .
C21 C16 C17 C18 1.2(7) . .
N3 C16 C17 C18 -176.5(4) . .
C21 C16 C17 Pt1 178.9(4) . .
N3 C16 C17 Pt1 1.1(6) . .
C16 C17 C18 C19 -2.0(8) . .
Pt1 C17 C18 C19 -179.7(5) . .
C17 C18 C19 C20 0.4(10) . .
C18 C19 C20 C21 2.0(10) . .
C19 C20 C21 C16 -2.7(10) . .
C19 C20 C21 C22 178.0(7) . .
C17 C16 C21 C20 1.0(9) . .
N3 C16 C21 C20 178.9(6) . .
C17 C16 C21 C22 -179.7(7) . .
N3 C16 C21 C22 -1.8(9) . .
C1 N2 C9 C14 110.7(6) . .
C1 N2 C9 C10 -69.1(6) . .
C14 C9 C10 C11 -1.4(8) . .
N2 C9 C10 C11 178.3(4) . .
C9 C10 C11 C12 1.8(9) . .
C10 C11 C12 C13 -0.6(10) . .
C11 C12 C13 C14 -1.0(10) . .
C10 C9 C14 C13 -0.2(7) . .
N2 C9 C14 C13 -179.9(5) . .
C10 C9 C14 C15 -179.1(5) . .
N2 C9 C14 C15 1.2(8) . .
C12 C13 C14 C9 1.4(9) . .
C12 C13 C14 C15 -179.7(6) . .
C1 N1 C2 C7 93.9(5) . .
Pt1 N1 C2 C7 -88.7(5) . .
C1 N1 C2 C3 -87.3(5) . .
Pt1 N1 C2 C3 90.0(4) . .
C7 C2 C3 C4 -0.8(7) . .
N1 C2 C3 C4 -179.4(4) . .
C2 C3 C4 C5 0.8(8) . .
C3 C4 C5 C6 -0.3(10) . .
C4 C5 C6 C7 -0.4(10) . .
C3 C2 C7 C6 0.1(7) . .
N1 C2 C7 C6 178.7(4) . .
C3 C2 C7 C8 -178.8(5) . .
N1 C2 C7 C8 -0.2(7) . .
C5 C6 C7 C2 0.5(8) . .
C5 C6 C7 C8 179.5(6) . .
C24 N4 C23 N6 163.8(4) . .
Pt1 N4 C23 N6 -19.5(5) . .
C24 N4 C23 N5 -18.6(6) . .
Pt1 N4 C23 N5 158.0(3) . .
C38 N6 C23 N4 149.8(4) . .
C38 N6 C23 N5 -27.8(6) . .
C31 N5 C23 N4 153.8(4) . .
C31 N5 C23 N6 -28.6(6) . .
C23 N6 C38 C43 140.0(5) . .
C23 N6 C38 C39 -41.1(7) . .
C43 C38 C39 C40 -2.4(9) . .
N6 C38 C39 C40 178.6(6) . .
C38 C39 C40 C41 0.6(12) . .
C39 C40 C41 C42 0.5(14) . .
C40 C41 C42 C43 0.2(12) . .
C39 C38 C43 C44 -179.1(6) . .
N6 C38 C43 C44 -0.2(8) . .
C39 C38 C43 C42 3.1(8) . .
N6 C38 C43 C42 -178.0(5) . .
C41 C42 C43 C38 -2.0(9) . .
C41 C42 C43 C44 -179.9(7) . .
C23 N5 C31 C32 -30.2(7) . .
C23 N5 C31 C36 150.9(4) . .
C36 C31 C32 C33 -3.3(8) . .
N5 C31 C32 C33 177.9(5) . .
C31 C32 C33 C34 3.4(10) . .
C32 C33 C34 C35 -0.7(12) . .
C33 C34 C35 C36 -2.3(13) . .
C32 C31 C36 C35 0.5(8) . .
N5 C31 C36 C35 179.3(5) . .
C32 C31 C36 C37 -179.5(5) . .
N5 C31 C36 C37 -0.7(7) . .
C34 C35 C36 C31 2.3(10) . .
C34 C35 C36 C37 -177.6(7) . .
C23 N4 C24 C25 119.8(4) . .
Pt1 N4 C24 C25 -57.1(5) . .
C23 N4 C24 C29 -63.2(5) . .
Pt1 N4 C24 C29 119.9(4) . .
C29 C24 C25 C26 3.1(7) . .
N4 C24 C25 C26 -179.9(4) . .
C24 C25 C26 C27 -1.1(8) . .
C25 C26 C27 C28 -0.9(8) . .
C26 C27 C28 C29 1.1(9) . .
C25 C24 C29 C28 -2.9(6) . .
N4 C24 C29 C28 -179.9(4) . .
C25 C24 C29 C30 175.0(4) . .
N4 C24 C29 C30 -1.9(7) . .
C27 C28 C29 C24 0.9(8) . .
C27 C28 C29 C30 -177.1(5) . .
Pt1 O1 C45 O2 3.9(7) . .
Pt1 O1 C45 C46 -176.0(3) . .
C47 Cl1 C47 Cl1 0.001(1) 2_567 2_567
